data_4337127
loop_
_publ_author_name
'Roy, Dipak Kumar'
'Barik, Subrat Kumar'
'Mondal, Bijan'
'Varghese, Babu'
'Ghosh, Sundargopal'

_publ_section_title
;
 A Novel Heterometallic \m9-Boride Cluster: Synthesis and Structural
 Characterization of [(\h(5)-C5Me5Rh)2{Co6(CO)12}(\m-H)(BH)B].
;
_journal_issue 2
_journal_name_full 'Inorganic chemistry'
_journal_page_first 667
_journal_page_last 669
_journal_paper_doi 10.1021/ic4021178
_journal_volume 53
_journal_year 2014
_chemical_formula_moiety '0.555(C32 H31 B2 O12 Co6 Rh2), 0.445(C30 H31 B2 O10 Co4 Rh2)'
_chemical_formula_sum 'C31.13 H31 B2 Co5.11 O11.13 Rh2'
_chemical_formula_weight 1111.77
_chemical_name_systematic
; 
 ? 
;
_space_group_IT_number 15
_symmetry_cell_setting monoclinic
_symmetry_space_group_name_Hall '-C 2yc'
_symmetry_space_group_name_H-M 'C 1 2/c 1'
_atom_sites_solution_hydrogens geom
_atom_sites_solution_primary direct
_atom_sites_solution_secondary difmap
_audit_creation_method SHELXL-97
_cell_angle_alpha 90.00
_cell_angle_beta 107.770(2)
_cell_angle_gamma 90.00
_cell_formula_units_Z 4
_cell_length_a 21.5552(4)
_cell_length_b 10.32660(10)
_cell_length_c 17.3114(3)
_cell_measurement_reflns_used 5345
_cell_measurement_temperature 150(2)
_cell_measurement_theta_max 24.8
_cell_measurement_theta_min 2.5
_cell_volume 3669.53(11)
_computing_cell_refinement 'APEX2/SAINT (Bruker, 2004)'
_computing_data_collection 'APEX2 (Bruker, 2004)'
_computing_data_reduction 'SAINT/XPREP (Bruker, 2004)'
_computing_molecular_graphics 'ORTEP3 (Farrugia, 1997) and Mercury (Bruno et al., 2002)'
_computing_publication_material 'SHELXL-97 (Sheldrick, 2008)'
_computing_structure_refinement 'SHELXL-97 (Sheldrick, 2008)'
_computing_structure_solution 'SIR92 (Altornare et al., 1993)'
_diffrn_ambient_temperature 150(2)
_diffrn_measured_fraction_theta_full 0.998
_diffrn_measured_fraction_theta_max 0.998
_diffrn_measurement_device_type 'Bruker axs kappa apex2 CCD diffractometer'
_diffrn_measurement_method '\w and \f scan'
_diffrn_radiation_monochromator graphite
_diffrn_radiation_source 'fine-focus sealed tube'
_diffrn_radiation_type MoK\a
_diffrn_radiation_wavelength 0.71073
_diffrn_reflns_av_R_equivalents 0.0281
_diffrn_reflns_av_sigmaI/netI 0.0227
_diffrn_reflns_limit_h_max 25
_diffrn_reflns_limit_h_min -24
_diffrn_reflns_limit_k_max 12
_diffrn_reflns_limit_k_min -11
_diffrn_reflns_limit_l_max 20
_diffrn_reflns_limit_l_min -18
_diffrn_reflns_number 12885
_diffrn_reflns_theta_full 25.00
_diffrn_reflns_theta_max 25.00
_diffrn_reflns_theta_min 3.08
_diffrn_standards_decay_% 0
_exptl_absorpt_coefficient_mu 3.186
_exptl_absorpt_correction_T_max 0.602
_exptl_absorpt_correction_T_min 0.471
_exptl_absorpt_correction_type multi-scan
_exptl_absorpt_process_details 'SADABS (Bruker, 1999)'
_exptl_crystal_colour green
_exptl_crystal_density_diffrn 2.012
_exptl_crystal_density_method 'not measured'
_exptl_crystal_description block
_exptl_crystal_F_000 2179
_exptl_crystal_size_max 0.33
_exptl_crystal_size_mid 0.26
_exptl_crystal_size_min 0.21
_refine_diff_density_max 2.223
_refine_diff_density_min -0.742
_refine_diff_density_rms 0.147
_refine_ls_extinction_method none
_refine_ls_goodness_of_fit_ref 1.352
_refine_ls_hydrogen_treatment mixed
_refine_ls_matrix_type full
_refine_ls_number_parameters 270
_refine_ls_number_reflns 3231
_refine_ls_number_restraints 37
_refine_ls_restrained_S_all 1.344
_refine_ls_R_factor_all 0.0606
_refine_ls_R_factor_gt 0.0596
_refine_ls_shift/su_max 0.002
_refine_ls_shift/su_mean 0.000
_refine_ls_structure_factor_coef Fsqd
_refine_ls_weighting_details 'calc w=1/[\s^2^(Fo^2^)+(0.0000P)^2^+100.5691P] where P=(Fo^2^+2Fc^2^)/3'
_refine_ls_weighting_scheme calc
_refine_ls_wR_factor_gt 0.1368
_refine_ls_wR_factor_ref 0.1372
_reflns_number_gt 3151
_reflns_number_total 3231
_reflns_threshold_expression >2sigma(I)
_cod_data_source_file ic4021178_si_003.cif
_cod_data_source_block 2
_cod_original_cell_volume 3669.53(10)
_cod_original_sg_symbol_H-M C2/c
_cod_database_code 4337127

loop_
_symmetry_equiv_pos_as_xyz
'x, y, z'
'-x, y, -z+1/2'
'x+1/2, y+1/2, z'
'-x+1/2, y+1/2, -z+1/2'
'-x, -y, -z'
'x, -y, z-1/2'
'-x+1/2, -y+1/2, -z'
'x+1/2, -y+1/2, z-1/2'

loop_
_atom_site_label
_atom_site_type_symbol
_atom_site_fract_x
_atom_site_fract_y
_atom_site_fract_z
_atom_site_U_iso_or_equiv
_atom_site_adp_type
_atom_site_occupancy
_atom_site_symmetry_multiplicity
_atom_site_calc_flag
_atom_site_refinement_flags
_atom_site_disorder_assembly
_atom_site_disorder_group
C1 C 0.0347(5) 0.0841(10) 0.0965(6) 0.039(2) Uani 1 1 d . A .
C2 C -0.0181(7) -0.1518(13) 0.1422(7) 0.063(3) Uani 1 1 d . . .
C3 C 0.0993(6) 0.1294(16) 0.4409(8) 0.079(5) Uani 1 1 d . . .
C4' C 0.1064(14) -0.109(2) 0.1939(18) 0.043(5) Uani 0.45 1 d PU A 1
O4' O 0.150(2) -0.164(4) 0.2004(19) 0.065(7) Uani 0.45 1 d PU A 1
C4 C 0.1047(12) -0.085(2) 0.2374(16) 0.052(5) Uani 0.56 1 d PU A 2
O4 O 0.1515(15) -0.142(3) 0.2329(14) 0.061(6) Uani 0.56 1 d PU A 2
C5 C 0.1507(10) -0.104(2) 0.3924(15) 0.058(6) Uani 0.56 1 d P . .
C6 C -0.0287(6) 0.3370(13) 0.0832(8) 0.065(4) Uani 1 1 d . . .
C7 C 0.1467(4) 0.3277(10) 0.1796(6) 0.038(2) Uani 1 1 d . . .
C8 C 0.1367(4) 0.4040(10) 0.2440(6) 0.041(2) Uani 1 1 d . . .
C9 C 0.1693(4) 0.3383(11) 0.3196(6) 0.040(2) Uani 1 1 d . . .
C10 C 0.1979(4) 0.2228(10) 0.2989(6) 0.039(2) Uani 1 1 d . . .
C11 C 0.1836(4) 0.2173(11) 0.2138(6) 0.039(2) Uani 1 1 d . . .
C12 C 0.1287(6) 0.3674(13) 0.0927(7) 0.057(3) Uani 1 1 d . . .
H12A H 0.1680 0.3715 0.0755 0.085 Uiso 1 1 calc R . .
H12B H 0.1078 0.4527 0.0861 0.085 Uiso 1 1 calc R . .
H12C H 0.0983 0.3039 0.0592 0.085 Uiso 1 1 calc R . .
C13 C 0.1076(6) 0.5363(11) 0.2359(9) 0.064(4) Uani 1 1 d . . .
H13A H 0.1391 0.5994 0.2278 0.096 Uiso 1 1 calc R . .
H13B H 0.0968 0.5581 0.2854 0.096 Uiso 1 1 calc R . .
H13C H 0.0680 0.5385 0.1893 0.096 Uiso 1 1 calc R . .
C14 C 0.1832(6) 0.3936(12) 0.4011(7) 0.055(3) Uani 1 1 d . . .
H14A H 0.1886 0.3236 0.4408 0.083 Uiso 1 1 calc R . .
H14B H 0.1470 0.4494 0.4032 0.083 Uiso 1 1 calc R . .
H14C H 0.2233 0.4449 0.4138 0.083 Uiso 1 1 calc R . .
C15 C 0.2439(5) 0.1341(13) 0.3592(7) 0.055(3) Uani 1 1 d . . .
H15A H 0.2454 0.0498 0.3337 0.082 Uiso 1 1 calc R . .
H15B H 0.2285 0.1225 0.4065 0.082 Uiso 1 1 calc R . .
H15C H 0.2876 0.1723 0.3764 0.082 Uiso 1 1 calc R . .
C16 C 0.2099(5) 0.1193(13) 0.1664(8) 0.060(3) Uani 1 1 d . . .
H16A H 0.2236 0.0410 0.1992 0.090 Uiso 1 1 calc R . .
H16B H 0.2473 0.1565 0.1533 0.090 Uiso 1 1 calc R . .
H16C H 0.1757 0.0971 0.1162 0.090 Uiso 1 1 calc R . .
O1 O 0.0584(3) 0.0866(8) 0.0441(4) 0.0488(19) Uani 1 1 d . . .
O2 O -0.0302(5) -0.2544(8) 0.1178(7) 0.082(3) Uani 1 1 d . . .
O3 O 0.1426(4) 0.1218(9) 0.4985(5) 0.069(3) Uani 1 1 d . . .
O5 O 0.1916(9) -0.174(2) 0.4355(12) 0.095(7) Uani 0.56 1 d P . .
O6 O -0.0316(6) 0.4362(12) 0.0531(9) 0.128(5) Uani 1 1 d . . .
B1 B 0.0000 0.1238(13) 0.2500 0.028(3) Uani 1 2 d S . .
B2 B 0.0000 0.3014(13) 0.2500 0.029(3) Uani 1 2 d SD . .
Co1 Co 0.03087(7) -0.01261(12) 0.18713(8) 0.0372(3) Uani 1 1 d . . .
Co2 Co 0.08253(12) -0.0106(2) 0.33574(15) 0.0386(6) Uani 0.56 1 d P . .
Co3 Co -0.02703(5) 0.18892(11) 0.13260(7) 0.0253(3) Uani 1 1 d . . .
Rh1 Rh 0.08888(3) 0.21227(7) 0.24717(4) 0.0274(2) Uani 1 1 d . . .
H2 H 0.0000 0.412(2) 0.2500 0.04(4) Uiso 1 2 d SD . .

loop_
_atom_site_aniso_label
_atom_site_aniso_U_11
_atom_site_aniso_U_22
_atom_site_aniso_U_33
_atom_site_aniso_U_23
_atom_site_aniso_U_13
_atom_site_aniso_U_12
C1 0.031(5) 0.043(6) 0.040(5) -0.012(5) 0.007(4) 0.004(4)
C2 0.079(9) 0.063(8) 0.041(6) 0.000(6) 0.010(6) -0.024(7)
C3 0.040(7) 0.111(12) 0.068(8) 0.049(8) -0.011(6) -0.031(7)
C4' 0.051(11) 0.031(11) 0.054(14) -0.001(11) 0.026(12) 0.002(9)
O4' 0.060(12) 0.064(16) 0.079(18) 0.009(15) 0.033(15) 0.027(11)
C4 0.052(10) 0.043(11) 0.062(13) 0.006(11) 0.020(11) 0.006(9)
O4 0.056(10) 0.055(12) 0.067(15) -0.001(11) 0.012(12) 0.017(9)
C5 0.046(12) 0.053(13) 0.078(15) 0.019(12) 0.024(11) 0.007(10)
C6 0.069(8) 0.068(8) 0.075(9) 0.039(7) 0.049(7) 0.029(7)
C7 0.029(5) 0.046(6) 0.040(5) 0.008(4) 0.012(4) -0.007(4)
C8 0.024(5) 0.045(6) 0.053(6) 0.009(5) 0.014(4) -0.006(4)
C9 0.023(5) 0.056(6) 0.038(5) 0.004(5) 0.007(4) -0.013(4)
C10 0.021(4) 0.044(6) 0.046(6) 0.002(5) 0.005(4) -0.004(4)
C11 0.022(4) 0.051(6) 0.046(6) 0.005(5) 0.012(4) 0.001(4)
C12 0.048(6) 0.073(8) 0.048(6) 0.017(6) 0.012(5) -0.021(6)
C13 0.047(7) 0.046(7) 0.092(10) 0.014(7) 0.011(6) -0.016(6)
C14 0.047(6) 0.068(8) 0.048(6) -0.010(6) 0.008(5) -0.024(6)
C15 0.025(5) 0.082(9) 0.051(7) 0.018(6) 0.001(5) 0.001(5)
C16 0.034(6) 0.079(9) 0.071(8) -0.010(7) 0.024(6) 0.005(6)
O1 0.046(4) 0.069(5) 0.037(4) -0.012(4) 0.019(3) -0.001(4)
O2 0.099(8) 0.031(4) 0.104(8) -0.017(5) 0.015(6) -0.012(5)
O3 0.047(5) 0.082(6) 0.057(5) 0.023(5) -0.017(4) -0.010(4)
O5 0.062(11) 0.126(17) 0.093(14) 0.041(13) 0.019(10) 0.033(11)
O6 0.131(10) 0.092(8) 0.188(14) 0.101(10) 0.090(10) 0.043(8)
B1 0.036(8) 0.024(7) 0.027(7) 0.000 0.012(6) 0.000
B2 0.024(7) 0.017(6) 0.049(9) 0.000 0.014(6) 0.000
Co1 0.0514(8) 0.0247(6) 0.0320(7) -0.0034(5) 0.0075(6) 0.0071(6)
Co2 0.0376(13) 0.0416(14) 0.0376(13) -0.0018(11) 0.0128(10) 0.0057(11)
Co3 0.0243(6) 0.0281(6) 0.0220(6) 0.0008(5) 0.0049(4) 0.0013(5)
Rh1 0.0195(3) 0.0314(4) 0.0304(4) 0.0067(3) 0.0062(3) 0.0009(3)

loop_
_atom_type_symbol
_atom_type_description
_atom_type_scat_dispersion_real
_atom_type_scat_dispersion_imag
_atom_type_scat_source
C C 0.0033 0.0016 'International Tables Vol C Tables 4.2.6.8 and 6.1.1.4'
H H 0.0000 0.0000 'International Tables Vol C Tables 4.2.6.8 and 6.1.1.4'
O O 0.0106 0.0060 'International Tables Vol C Tables 4.2.6.8 and 6.1.1.4'
B B 0.0013 0.0007 'International Tables Vol C Tables 4.2.6.8 and 6.1.1.4'
Co Co 0.3494 0.9721 'International Tables Vol C Tables 4.2.6.8 and 6.1.1.4'
Rh Rh -1.1178 0.9187 'International Tables Vol C Tables 4.2.6.8 and 6.1.1.4'

loop_
_geom_angle_atom_site_label_1
_geom_angle_atom_site_label_2
_geom_angle_atom_site_label_3
_geom_angle
_geom_angle_site_symmetry_1
_geom_angle_site_symmetry_3
O1 C1 Co1 143.0(9) . .
O1 C1 Co3 137.3(9) . .
Co1 C1 Co3 79.7(4) . .
O2 C2 Co1 158.8(14) . .
O2 C2 Co2 128.0(11) . 2
Co1 C2 Co2 72.9(5) . 2
O3 C3 Co3 160.9(16) . 2
O3 C3 Co2 123.1(13) . .
Co3 C3 Co2 76.0(5) 2 .
O4' C4' Co1 178(3) . .
O4 C4 Co1 148(2) . .
O4 C4 Co2 131(2) . .
Co1 C4 Co2 81.1(10) . .
O5 C5 Co2 172(2) . .
O6 C6 Co3 176.6(12) . .
C11 C7 C8 108.5(9) . .
C11 C7 C12 125.8(10) . .
C8 C7 C12 125.3(10) . .
C11 C7 Rh1 71.9(5) . .
C8 C7 Rh1 69.7(5) . .
C12 C7 Rh1 130.1(7) . .
C7 C8 C9 107.4(9) . .
C7 C8 C13 126.1(10) . .
C9 C8 C13 125.9(11) . .
C7 C8 Rh1 73.3(6) . .
C9 C8 Rh1 70.4(5) . .
C13 C8 Rh1 129.0(7) . .
C10 C9 C8 106.8(9) . .
C10 C9 C14 125.8(10) . .
C8 C9 C14 125.9(11) . .
C10 C9 Rh1 72.2(5) . .
C8 C9 Rh1 71.7(5) . .
C14 C9 Rh1 131.8(7) . .
C11 C10 C9 108.7(9) . .
C11 C10 C15 125.8(10) . .
C9 C10 C15 124.9(10) . .
C11 C10 Rh1 73.3(5) . .
C9 C10 Rh1 70.3(5) . .
C15 C10 Rh1 129.2(7) . .
C10 C11 C7 108.7(9) . .
C10 C11 C16 126.4(10) . .
C7 C11 C16 124.5(10) . .
C10 C11 Rh1 70.4(5) . .
C7 C11 Rh1 72.1(5) . .
C16 C11 Rh1 129.1(7) . .
C7 C12 H12A 109.5 . .
C7 C12 H12B 109.5 . .
H12A C12 H12B 109.5 . .
C7 C12 H12C 109.5 . .
H12A C12 H12C 109.5 . .
H12B C12 H12C 109.5 . .
C8 C13 H13A 109.5 . .
C8 C13 H13B 109.5 . .
H13A C13 H13B 109.5 . .
C8 C13 H13C 109.5 . .
H13A C13 H13C 109.5 . .
H13B C13 H13C 109.5 . .
C9 C14 H14A 109.5 . .
C9 C14 H14B 109.5 . .
H14A C14 H14B 109.5 . .
C9 C14 H14C 109.5 . .
H14A C14 H14C 109.5 . .
H14B C14 H14C 109.5 . .
C10 C15 H15A 109.5 . .
C10 C15 H15B 109.5 . .
H15A C15 H15B 109.5 . .
C10 C15 H15C 109.5 . .
H15A C15 H15C 109.5 . .
H15B C15 H15C 109.5 . .
C11 C16 H16A 109.5 . .
C11 C16 H16B 109.5 . .
H16A C16 H16B 109.5 . .
C11 C16 H16C 109.5 . .
H16A C16 H16C 109.5 . .
H16B C16 H16C 109.5 . .
B2 B1 Co1 134.4(3) . 2
B2 B1 Co1 134.4(3) . .
Co1 B1 Co1 91.2(6) 2 .
B2 B1 Co3 70.9(4) . 2
Co1 B1 Co3 74.59(12) 2 2
Co1 B1 Co3 136.5(4) . 2
B2 B1 Co3 70.9(4) . .
Co1 B1 Co3 136.4(4) 2 .
Co1 B1 Co3 74.59(12) . .
Co3 B1 Co3 141.7(7) 2 .
B2 B1 Rh1 64.7(3) . 2
Co1 B1 Rh1 80.80(9) 2 2
Co1 B1 Rh1 139.3(3) . 2
Co3 B1 Rh1 79.8(2) 2 2
Co3 B1 Rh1 84.1(3) . 2
B2 B1 Rh1 64.7(3) . .
Co1 B1 Rh1 139.3(3) 2 .
Co1 B1 Rh1 80.80(9) . .
Co3 B1 Rh1 84.1(3) 2 .
Co3 B1 Rh1 79.8(2) . .
Rh1 B1 Rh1 129.4(7) 2 .
B2 B1 Co2 125.6(3) . 2
Co1 B1 Co2 67.8(3) 2 2
Co1 B1 Co2 64.1(3) . 2
Co3 B1 Co2 137.8(3) 2 2
Co3 B1 Co2 68.98(12) . 2
Rh1 B1 Co2 76.07(9) 2 2
Rh1 B1 Co2 137.62(16) . 2
B2 B1 Co2 125.6(3) . .
Co1 B1 Co2 64.1(3) 2 .
Co1 B1 Co2 67.8(3) . .
Co3 B1 Co2 68.98(12) 2 .
Co3 B1 Co2 137.8(3) . .
Rh1 B1 Co2 137.61(16) 2 .
Rh1 B1 Co2 76.07(9) . .
Co2 B1 Co2 108.8(6) 2 .
B1 B2 Rh1 64.5(3) . 2
B1 B2 Rh1 64.5(3) . .
Rh1 B2 Rh1 129.0(7) 2 .
B1 B2 Co3 59.0(3) . .
Rh1 B2 Co3 79.2(3) 2 .
Rh1 B2 Co3 75.2(3) . .
B1 B2 Co3 59.0(3) . 2
Rh1 B2 Co3 75.2(3) 2 2
Rh1 B2 Co3 79.2(3) . 2
Co3 B2 Co3 118.1(6) . 2
B1 B2 H2 180.000(5) . .
Rh1 B2 H2 115.5(3) 2 .
Rh1 B2 H2 115.5(3) . .
Co3 B2 H2 121.0(3) . .
Co3 B2 H2 121.0(3) 2 .
C4 Co1 C2 101.5(9) . .
C4 Co1 C4' 25.3(10) . .
C2 Co1 C4' 89.3(10) . .
C4 Co1 C1 112.3(9) . .
C2 Co1 C1 103.4(5) . .
C4' Co1 C1 94.3(9) . .
C4 Co1 B1 115.7(9) . .
C2 Co1 B1 122.8(5) . .
C4' Co1 B1 139.3(9) . .
C1 Co1 B1 100.6(4) . .
C4 Co1 Co2 146.7(8) . 2
C2 Co1 Co2 59.7(5) . 2
C4' Co1 Co2 148.3(8) . 2
C1 Co1 Co2 99.3(3) . 2
B1 Co1 Co2 65.63(14) . 2
C4 Co1 Co3 146.8(8) . .
C2 Co1 Co3 110.2(4) . .
C4' Co1 Co3 143.0(8) . .
C1 Co1 Co3 51.5(3) . .
B1 Co1 Co3 53.4(2) . .
Co2 Co1 Co3 63.21(7) 2 .
C4 Co1 Co2 55.1(9) . .
C2 Co1 Co2 118.1(4) . .
C4' Co1 Co2 80.4(9) . .
C1 Co1 Co2 137.9(3) . .
B1 Co1 Co2 63.25(15) . .
Co2 Co1 Co2 106.84(9) 2 .
Co3 Co1 Co2 113.99(8) . .
C4 Co1 Rh1 86.0(8) . .
C2 Co1 Rh1 172.4(5) . .
C4' Co1 Rh1 98.0(8) . .
C1 Co1 Rh1 74.4(3) . .
B1 Co1 Rh1 51.6(2) . .
Co2 Co1 Rh1 113.18(8) 2 .
Co3 Co1 Rh1 62.62(4) . .
Co2 Co1 Rh1 65.31(7) . .
C4 Co1 Co1 100.7(8) . 2
C2 Co1 Co1 88.9(4) . 2
C4' Co1 Co1 123.0(9) . 2
C1 Co1 Co1 141.1(3) . 2
B1 Co1 Co1 44.4(3) . 2
Co2 Co1 Co1 55.31(8) 2 2
Co3 Co1 Co1 89.58(5) . 2
Co2 Co1 Co1 51.54(7) . 2
Rh1 Co1 Co1 88.59(4) . 2
C5 Co2 C4 83.8(10) . .
C5 Co2 C2 90.1(8) . 2
C4 Co2 C2 102.9(8) . 2
C5 Co2 C3 90.1(9) . .
C4 Co2 C3 152.2(8) . .
C2 Co2 C3 104.2(5) 2 .
C5 Co2 Co1 136.6(7) . 2
C4 Co2 Co1 110.5(7) . 2
C2 Co2 Co1 47.4(3) 2 2
C3 Co2 Co1 92.5(3) . 2
C5 Co2 B1 172.7(7) . .
C4 Co2 B1 91.1(7) . .
C2 Co2 B1 96.2(4) 2 .
C3 Co2 B1 92.0(4) . .
Co1 Co2 B1 50.30(18) 2 .
C5 Co2 Co1 127.0(8) . .
C4 Co2 Co1 43.8(7) . .
C2 Co2 Co1 94.0(3) 2 .
C3 Co2 Co1 138.8(3) . .
Co1 Co2 Co1 73.15(9) 2 .
B1 Co2 Co1 48.95(18) . .
C5 Co2 Co3 133.6(8) . 2
C4 Co2 Co3 136.9(7) . 2
C2 Co2 Co3 98.2(3) 2 2
C3 Co2 Co3 43.5(3) . 2
Co1 Co2 Co3 60.48(7) 2 2
B1 Co2 Co3 49.2(2) . 2
Co1 Co2 Co3 98.04(9) . 2
C5 Co2 Rh1 125.5(7) . .
C4 Co2 Rh1 77.8(7) . .
C2 Co2 Rh1 143.9(3) 2 .
C3 Co2 Rh1 83.8(3) . .
Co1 Co2 Rh1 97.89(9) 2 .
B1 Co2 Rh1 48.0(2) . .
Co1 Co2 Rh1 61.14(7) . .
Co3 Co2 Rh1 63.41(6) 2 .
C6 Co3 C3 94.0(8) . 2
C6 Co3 C1 104.0(5) . .
C3 Co3 C1 96.4(5) 2 .
C6 Co3 B1 136.9(6) . .
C3 Co3 B1 120.9(6) 2 .
C1 Co3 B1 96.9(4) . .
C6 Co3 B2 87.2(6) . .
C3 Co3 B2 138.2(4) 2 .
C1 Co3 B2 123.9(3) . .
B1 Co3 B2 50.1(5) . .
C6 Co3 Co1 149.3(4) . .
C3 Co3 Co1 102.2(5) 2 .
C1 Co3 Co1 48.8(3) . .
B1 Co3 Co1 52.0(3) . .
B2 Co3 Co1 97.4(3) . .
C6 Co3 Co2 151.7(5) . 2
C3 Co3 Co2 60.5(6) 2 2
C1 Co3 Co2 91.8(3) . 2
B1 Co3 Co2 61.8(3) . 2
B2 Co3 Co2 103.5(3) . 2
Co1 Co3 Co2 56.31(7) . 2
C6 Co3 Rh1 99.1(5) . .
C3 Co3 Rh1 165.0(5) 2 .
C1 Co3 Rh1 73.5(3) . .
B1 Co3 Rh1 51.54(15) . .
B2 Co3 Rh1 50.39(11) . .
Co1 Co3 Rh1 62.88(4) . .
Co2 Co3 Rh1 107.98(7) 2 .
C6 Co3 Rh1 110.2(4) . 2
C3 Co3 Rh1 92.8(5) 2 2
C1 Co3 Rh1 143.8(3) . 2
B1 Co3 Rh1 49.28(16) . 2
B2 Co3 Rh1 48.55(12) . 2
Co1 Co3 Rh1 95.07(5) . 2
Co2 Co3 Rh1 62.94(6) 2 2
Rh1 Co3 Rh1 89.43(4) . 2
B1 Rh1 B2 50.8(5) . .
B1 Rh1 C9 141.9(3) . .
B2 Rh1 C9 106.5(4) . .
B1 Rh1 C8 143.2(4) . .
B2 Rh1 C8 92.4(4) . .
C9 Rh1 C8 37.9(4) . .
B1 Rh1 C10 147.9(3) . .
B2 Rh1 C10 143.6(4) . .
C9 Rh1 C10 37.5(4) . .
C8 Rh1 C10 62.2(4) . .
B1 Rh1 C11 153.1(4) . .
B2 Rh1 C11 150.6(4) . .
C9 Rh1 C11 61.8(4) . .
C8 Rh1 C11 61.4(4) . .
C10 Rh1 C11 36.3(4) . .
B1 Rh1 C7 150.1(3) . .
B2 Rh1 C7 114.8(4) . .
C9 Rh1 C7 62.0(4) . .
C8 Rh1 C7 36.9(4) . .
C10 Rh1 C7 60.8(3) . .
C11 Rh1 C7 36.0(4) . .
B1 Rh1 Co3 48.68(10) . .
B2 Rh1 Co3 54.38(15) . .
C9 Rh1 Co3 149.2(3) . .
C8 Rh1 Co3 113.1(3) . .
C10 Rh1 Co3 157.3(3) . .
C11 Rh1 Co3 121.1(3) . .
C7 Rh1 Co3 101.5(2) . .
B1 Rh1 Co1 47.6(3) . .
B2 Rh1 Co1 93.8(3) . .
C9 Rh1 Co1 156.0(3) . .
C8 Rh1 Co1 156.4(3) . .
C10 Rh1 Co1 120.1(3) . .
C11 Rh1 Co1 105.5(3) . .
C7 Rh1 Co1 120.9(3) . .
Co3 Rh1 Co1 54.50(4) . .
B1 Rh1 Co2 56.0(3) . .
B2 Rh1 Co2 98.5(3) . .
C9 Rh1 Co2 109.5(3) . .
C8 Rh1 Co2 147.3(3) . .
C10 Rh1 Co2 92.4(3) . .
C11 Rh1 Co2 110.8(3) . .
C7 Rh1 Co2 146.7(3) . .
Co3 Rh1 Co2 98.11(6) . .
Co1 Rh1 Co2 53.55(6) . .
B1 Rh1 Co3 46.63(11) . 2
B2 Rh1 Co3 52.26(16) . 2
C9 Rh1 Co3 95.6(3) . 2
C8 Rh1 Co3 114.9(3) . 2
C10 Rh1 Co3 112.6(3) . 2
C11 Rh1 Co3 148.6(3) . 2
C7 Rh1 Co3 151.8(3) . 2
Co3 Rh1 Co3 89.69(4) . 2
Co1 Rh1 Co3 86.69(4) . 2
Co2 Rh1 Co3 53.65(6) . 2

loop_
_geom_bond_atom_site_label_1
_geom_bond_atom_site_label_2
_geom_bond_distance
_geom_bond_site_symmetry_2
C1 O1 1.170(12) .
C1 Co1 1.883(11) .
C1 Co3 1.959(9) .
C2 O2 1.140(15) .
C2 Co1 1.813(12) .
C2 Co2 2.127(15) 2
C3 O3 1.143(13) .
C3 Co3 1.792(12) 2
C3 Co2 2.265(17) .
C4' O4' 1.08(4) .
C4' Co1 1.88(3) .
C4 O4 1.19(4) .
C4 Co1 1.73(2) .
C4 Co2 2.05(3) .
C5 O5 1.20(3) .
C5 Co2 1.78(2) .
C6 O6 1.142(14) .
C6 Co3 1.748(12) .
C7 C11 1.412(14) .
C7 C8 1.434(15) .
C7 C12 1.493(14) .
C7 Rh1 2.287(9) .
C8 C9 1.451(14) .
C8 C13 1.492(15) .
C8 Rh1 2.240(10) .
C9 C10 1.438(15) .
C9 C14 1.465(15) .
C9 Rh1 2.223(9) .
C10 C11 1.411(14) .
C10 C15 1.509(14) .
C10 Rh1 2.248(9) .
C11 C16 1.517(15) .
C11 Rh1 2.286(9) .
C12 H12A 0.9800 .
C12 H12B 0.9800 .
C12 H12C 0.9800 .
C13 H13A 0.9800 .
C13 H13B 0.9800 .
C13 H13C 0.9800 .
C14 H14A 0.9800 .
C14 H14B 0.9800 .
C14 H14C 0.9800 .
C15 H15A 0.9800 .
C15 H15B 0.9800 .
C15 H15C 0.9800 .
C16 H16A 0.9800 .
C16 H16B 0.9800 .
C16 H16C 0.9800 .
B1 B2 1.833(19) .
B1 Co1 2.014(10) 2
B1 Co1 2.014(10) .
B1 Co3 2.049(5) 2
B1 Co3 2.049(5) .
B1 Rh1 2.136(6) 2
B1 Rh1 2.136(6) .
B1 Co2 2.384(8) 2
B1 Co2 2.384(8) .
B2 Rh1 2.139(6) 2
B2 Rh1 2.139(6) .
B2 Co3 2.257(7) .
B2 Co3 2.257(7) 2
B2 H2 1.14(2) .
Co1 Co2 2.354(3) 2
Co1 Co3 2.4619(17) .
Co1 Co2 2.472(3) .
Co1 Rh1 2.6914(15) .
Co1 Co1 2.877(3) 2
Co2 C2 2.126(15) 2
Co2 Co1 2.354(3) 2
Co2 Co3 2.525(3) 2
Co2 Rh1 2.792(3) .
Co3 C3 1.792(12) 2
Co3 Co2 2.525(3) 2
Co3 Rh1 2.6850(13) .
Co3 Rh1 2.8038(13) 2
Rh1 Co3 2.8039(13) 2

loop_
_geom_torsion_atom_site_label_1
_geom_torsion_atom_site_label_2
_geom_torsion_atom_site_label_3
_geom_torsion_atom_site_label_4
_geom_torsion
_geom_torsion_site_symmetry_1
_geom_torsion_site_symmetry_4
C11 C7 C8 C9 0.7(10) . .
C12 C7 C8 C9 -172.0(9) . .
Rh1 C7 C8 C9 62.6(6) . .
C11 C7 C8 C13 171.7(9) . .
C12 C7 C8 C13 -1.1(15) . .
Rh1 C7 C8 C13 -126.5(10) . .
C11 C7 C8 Rh1 -61.9(7) . .
C12 C7 C8 Rh1 125.4(9) . .
C7 C8 C9 C10 -0.5(10) . .
C13 C8 C9 C10 -171.4(9) . .
Rh1 C8 C9 C10 64.1(6) . .
C7 C8 C9 C14 166.6(9) . .
C13 C8 C9 C14 -4.3(15) . .
Rh1 C8 C9 C14 -128.8(10) . .
C7 C8 C9 Rh1 -64.5(6) . .
C13 C8 C9 Rh1 124.5(9) . .
C8 C9 C10 C11 0.0(10) . .
C14 C9 C10 C11 -167.1(9) . .
Rh1 C9 C10 C11 63.7(6) . .
C8 C9 C10 C15 171.6(9) . .
C14 C9 C10 C15 4.5(15) . .
Rh1 C9 C10 C15 -124.7(9) . .
C8 C9 C10 Rh1 -63.7(6) . .
C14 C9 C10 Rh1 129.2(10) . .
C9 C10 C11 C7 0.5(11) . .
C15 C10 C11 C7 -171.1(9) . .
Rh1 C10 C11 C7 62.3(6) . .
C9 C10 C11 C16 173.4(9) . .
C15 C10 C11 C16 1.9(16) . .
Rh1 C10 C11 C16 -124.7(10) . .
C9 C10 C11 Rh1 -61.8(6) . .
C15 C10 C11 Rh1 126.7(10) . .
C8 C7 C11 C10 -0.7(11) . .
C12 C7 C11 C10 172.0(9) . .
Rh1 C7 C11 C10 -61.2(6) . .
C8 C7 C11 C16 -173.9(9) . .
C12 C7 C11 C16 -1.2(16) . .
Rh1 C7 C11 C16 125.6(10) . .
C8 C7 C11 Rh1 60.5(6) . .
C12 C7 C11 Rh1 -126.8(10) . .
Co1 B1 B2 Rh1 -44.71(6) 2 2
Co1 B1 B2 Rh1 135.29(6) . 2
Co3 B1 B2 Rh1 -87.50(4) 2 2
Co3 B1 B2 Rh1 92.50(4) . 2
Rh1 B1 B2 Rh1 180.0 . 2
Co2 B1 B2 Rh1 48.22(7) 2 2
Co2 B1 B2 Rh1 -131.78(7) . 2
Co1 B1 B2 Rh1 135.29(6) 2 .
Co1 B1 B2 Rh1 -44.71(6) . .
Co3 B1 B2 Rh1 92.50(4) 2 .
Co3 B1 B2 Rh1 -87.50(4) . .
Rh1 B1 B2 Rh1 180.0 2 .
Co2 B1 B2 Rh1 -131.78(7) 2 .
Co2 B1 B2 Rh1 48.22(7) . .
Co1 B1 B2 Co3 -137.21(6) 2 .
Co1 B1 B2 Co3 42.79(6) . .
Co3 B1 B2 Co3 180.002(1) 2 .
Rh1 B1 B2 Co3 -92.50(4) 2 .
Rh1 B1 B2 Co3 87.50(4) . .
Co2 B1 B2 Co3 -44.28(8) 2 .
Co2 B1 B2 Co3 135.72(8) . .
Co1 B1 B2 Co3 42.79(6) 2 2
Co1 B1 B2 Co3 -137.21(6) . 2
Co3 B1 B2 Co3 180.0 . 2
Rh1 B1 B2 Co3 87.50(4) 2 2
Rh1 B1 B2 Co3 -92.50(4) . 2
Co2 B1 B2 Co3 135.71(8) 2 2
Co2 B1 B2 Co3 -44.28(8) . 2
O4 C4 Co1 C2 68(4) . .
Co2 C4 Co1 C2 -116.4(7) . .
O4 C4 Co1 C4' 5(4) . .
Co2 C4 Co1 C4' -179(3) . .
O4 C4 Co1 C1 -42(4) . .
Co2 C4 Co1 C1 133.8(5) . .
O4 C4 Co1 B1 -157(4) . .
Co2 C4 Co1 B1 19.0(10) . .
O4 C4 Co1 Co2 119(4) . 2
Co2 C4 Co1 Co2 -65.2(16) . 2
O4 C4 Co1 Co3 -95(4) . .
Co2 C4 Co1 Co3 80.7(15) . .
O4 C4 Co1 Co2 -176(5) . .
O4 C4 Co1 Rh1 -113(4) . .
Co2 C4 Co1 Rh1 62.5(5) . .
O4 C4 Co1 Co1 159(4) . 2
Co2 C4 Co1 Co1 -25.3(7) . 2
O2 C2 Co1 C4 -21(3) . .
Co2 C2 Co1 C4 150.3(9) 2 .
O2 C2 Co1 C4' 1(3) . .
Co2 C2 Co1 C4' 172.6(9) 2 .
O2 C2 Co1 C1 95(3) . .
Co2 C2 Co1 C1 -93.1(4) 2 .
O2 C2 Co1 B1 -152(3) . .
Co2 C2 Co1 B1 19.1(5) 2 .
O2 C2 Co1 Co2 -172(3) . 2
O2 C2 Co1 Co3 149(3) . .
Co2 C2 Co1 Co3 -39.6(4) 2 .
O2 C2 Co1 Co2 -78(3) . .
Co2 C2 Co1 Co2 93.9(3) 2 .
O2 C2 Co1 Rh1 167.1(18) . .
Co2 C2 Co1 Rh1 -21(3) 2 .
O2 C2 Co1 Co1 -122(3) . 2
Co2 C2 Co1 Co1 49.6(2) 2 2
O4' C4' Co1 C4 2(73) . .
O4' C4' Co1 C2 -117(75) . .
O4' C4' Co1 C1 139(74) . .
O4' C4' Co1 B1 27(75) . .
O4' C4' Co1 Co2 -105(74) . 2
O4' C4' Co1 Co3 119(74) . .
O4' C4' Co1 Co2 1(74) . .
O4' C4' Co1 Rh1 64(75) . .
O4' C4' Co1 Co1 -29(75) . 2
O1 C1 Co1 C4 35.0(17) . .
Co3 C1 Co1 C4 -146.0(9) . .
O1 C1 Co1 C2 -73.7(14) . .
Co3 C1 Co1 C2 105.3(5) . .
O1 C1 Co1 C4' 16.7(16) . .
Co3 C1 Co1 C4' -164.3(9) . .
O1 C1 Co1 B1 158.7(13) . .
Co3 C1 Co1 B1 -22.3(3) . .
O1 C1 Co1 Co2 -134.5(13) . 2
Co3 C1 Co1 Co2 44.4(3) . 2
O1 C1 Co1 Co3 -179.0(15) . .
O1 C1 Co1 Co2 97.1(13) . .
Co3 C1 Co1 Co2 -83.9(4) . .
O1 C1 Co1 Rh1 113.8(14) . .
Co3 C1 Co1 Rh1 -67.2(2) . .
O1 C1 Co1 Co1 -178.9(10) . 2
Co3 C1 Co1 Co1 0.0(6) . 2
B2 B1 Co1 C4 101.3(9) . .
Co1 B1 Co1 C4 -78.7(9) 2 .
Co3 B1 Co1 C4 -10.0(12) 2 .
Co3 B1 Co1 C4 143.1(9) . .
Rh1 B1 Co1 C4 -155.9(11) 2 .
Rh1 B1 Co1 C4 61.2(9) . .
Co2 B1 Co1 C4 -143.2(9) 2 .
Co2 B1 Co1 C4 -17.4(9) . .
B2 B1 Co1 C2 -133.6(5) . .
Co1 B1 Co1 C2 46.4(5) 2 .
Co3 B1 Co1 C2 115.1(7) 2 .
Co3 B1 Co1 C2 -91.9(5) . .
Rh1 B1 Co1 C2 -30.8(10) 2 .
Rh1 B1 Co1 C2 -173.7(5) . .
Co2 B1 Co1 C2 -18.1(5) 2 .
Co2 B1 Co1 C2 107.7(5) . .
B2 B1 Co1 C4' 89.7(13) . .
Co1 B1 Co1 C4' -90.4(13) 2 .
Co3 B1 Co1 C4' -21.7(16) 2 .
Co3 B1 Co1 C4' 131.4(13) . .
Rh1 B1 Co1 C4' -167.6(13) 2 .
Rh1 B1 Co1 C4' 49.5(13) . .
Co2 B1 Co1 C4' -154.9(13) 2 .
Co2 B1 Co1 C4' -29.1(13) . .
B2 B1 Co1 C1 -20.0(3) . .
Co1 B1 Co1 C1 160.0(3) 2 .
Co3 B1 Co1 C1 -131.3(7) 2 .
Co3 B1 Co1 C1 21.8(3) . .
Rh1 B1 Co1 C1 82.8(8) 2 .
Rh1 B1 Co1 C1 -60.1(3) . .
Co2 B1 Co1 C1 95.5(3) 2 .
Co2 B1 Co1 C1 -138.7(3) . .
B2 B1 Co1 Co2 -115.49(14) . 2
Co1 B1 Co1 Co2 64.51(14) 2 2
Co3 B1 Co1 Co2 133.2(8) 2 2
Co3 B1 Co1 Co2 -73.75(8) . 2
Rh1 B1 Co1 Co2 -12.7(6) 2 2
Rh1 B1 Co1 Co2 -155.6(3) . 2
Co2 B1 Co1 Co2 125.8(3) . 2
B2 B1 Co1 Co3 -41.73(15) . .
Co1 B1 Co1 Co3 138.27(15) 2 .
Co3 B1 Co1 Co3 -153.1(8) 2 .
Rh1 B1 Co1 Co3 61.0(6) 2 .
Rh1 B1 Co1 Co3 -81.8(3) . .
Co2 B1 Co1 Co3 73.75(8) 2 .
Co2 B1 Co1 Co3 -160.5(3) . .
B2 B1 Co1 Co2 118.74(15) . .
Co1 B1 Co1 Co2 -61.27(15) 2 .
Co3 B1 Co1 Co2 7.4(5) 2 .
Co3 B1 Co1 Co2 160.5(3) . .
Rh1 B1 Co1 Co2 -138.5(8) 2 .
Rh1 B1 Co1 Co2 78.62(7) . .
Co2 B1 Co1 Co2 -125.8(3) 2 .
B2 B1 Co1 Rh1 40.11(15) . .
Co1 B1 Co1 Rh1 -139.89(15) 2 .
Co3 B1 Co1 Rh1 -71.2(5) 2 .
Co3 B1 Co1 Rh1 81.8(3) . .
Rh1 B1 Co1 Rh1 142.9(9) 2 .
Co2 B1 Co1 Rh1 155.6(3) 2 .
Co2 B1 Co1 Rh1 -78.62(7) . .
B2 B1 Co1 Co1 180.002(2) . 2
Co3 B1 Co1 Co1 68.7(7) 2 2
Co3 B1 Co1 Co1 -138.27(15) . 2
Rh1 B1 Co1 Co1 -77.2(7) 2 2
Rh1 B1 Co1 Co1 139.89(15) . 2
Co2 B1 Co1 Co1 -64.51(14) 2 2
Co2 B1 Co1 Co1 61.27(15) . 2
O5 C5 Co2 C4 -129(17) . .
O5 C5 Co2 C2 -26(17) . 2
O5 C5 Co2 C3 79(17) . .
O5 C5 Co2 Co1 -15(18) . 2
O5 C5 Co2 B1 -175(12) . .
O5 C5 Co2 Co1 -121(17) . .
O5 C5 Co2 Co3 76(17) . 2
O5 C5 Co2 Rh1 161(16) . .
O4 C4 Co2 C5 -12(3) . .
Co1 C4 Co2 C5 170.9(11) . .
O4 C4 Co2 C2 -101(3) . 2
Co1 C4 Co2 C2 82.2(8) . 2
O4 C4 Co2 C3 66(3) . .
Co1 C4 Co2 C3 -110.6(14) . .
O4 C4 Co2 Co1 -150(3) . 2
Co1 C4 Co2 Co1 33.2(9) . 2
O4 C4 Co2 B1 163(3) . .
Co1 C4 Co2 B1 -14.3(8) . .
O4 C4 Co2 Co1 177(3) . .
O4 C4 Co2 Co3 142(2) . 2
Co1 C4 Co2 Co3 -35.0(14) . 2
O4 C4 Co2 Rh1 116(3) . .
Co1 C4 Co2 Rh1 -60.8(6) . .
O3 C3 Co2 C5 4.6(13) . .
Co3 C3 Co2 C5 -177.0(7) 2 .
O3 C3 Co2 C4 -72(2) . .
Co3 C3 Co2 C4 106.0(16) 2 .
O3 C3 Co2 C2 94.7(11) . 2
Co3 C3 Co2 C2 -86.9(5) 2 2
O3 C3 Co2 Co1 141.2(11) . 2
Co3 C3 Co2 Co1 -40.4(3) 2 2
O3 C3 Co2 B1 -168.4(11) . .
Co3 C3 Co2 B1 10.0(4) 2 .
O3 C3 Co2 Co1 -151.8(8) . .
Co3 C3 Co2 Co1 26.6(7) 2 .
O3 C3 Co2 Co3 -178.4(13) . 2
O3 C3 Co2 Rh1 -121.1(11) . .
Co3 C3 Co2 Rh1 57.3(3) 2 .
B2 B1 Co2 C5 -71(7) . .
Co1 B1 Co2 C5 162(7) 2 .
Co1 B1 Co2 C5 59(7) . .
Co3 B1 Co2 C5 -116(7) 2 .
Co3 B1 Co2 C5 30(7) . .
Rh1 B1 Co2 C5 -161(7) 2 .
Rh1 B1 Co2 C5 -27(7) . .
Co2 B1 Co2 C5 109(7) 2 .
B2 B1 Co2 C4 -116.5(7) . .
Co1 B1 Co2 C4 116.0(7) 2 .
Co1 B1 Co2 C4 13.1(7) . .
Co3 B1 Co2 C4 -161.4(7) 2 .
Co3 B1 Co2 C4 -15.5(10) . .
Rh1 B1 Co2 C4 153.3(10) 2 .
Rh1 B1 Co2 C4 -72.5(7) . .
Co2 B1 Co2 C4 63.5(7) 2 .
B2 B1 Co2 C2 140.4(3) . 2
Co1 B1 Co2 C2 12.9(4) 2 2
Co1 B1 Co2 C2 -90.0(4) . 2
Co3 B1 Co2 C2 95.5(4) 2 2
Co3 B1 Co2 C2 -118.6(8) . 2
Rh1 B1 Co2 C2 50.2(8) 2 2
Rh1 B1 Co2 C2 -175.6(4) . 2
Co2 B1 Co2 C2 -39.6(3) 2 2
B2 B1 Co2 C3 35.9(3) . .
Co1 B1 Co2 C3 -91.6(4) 2 .
Co1 B1 Co2 C3 165.5(4) . .
Co3 B1 Co2 C3 -9.1(3) 2 .
Co3 B1 Co2 C3 136.8(8) . .
Rh1 B1 Co2 C3 -54.4(8) 2 .
Rh1 B1 Co2 C3 79.9(3) . .
Co2 B1 Co2 C3 -144.1(3) 2 .
B2 B1 Co2 Co1 127.51(19) . 2
Co1 B1 Co2 Co1 -102.9(4) . 2
Co3 B1 Co2 Co1 82.55(6) 2 2
Co3 B1 Co2 Co1 -131.6(9) . 2
Rh1 B1 Co2 Co1 37.2(6) 2 2
Rh1 B1 Co2 Co1 171.5(4) . 2
Co2 B1 Co2 Co1 -52.49(19) 2 2
B2 B1 Co2 Co1 -129.59(19) . .
Co1 B1 Co2 Co1 102.9(4) 2 .
Co3 B1 Co2 Co1 -174.6(4) 2 .
Co3 B1 Co2 Co1 -28.7(6) . .
Rh1 B1 Co2 Co1 140.1(9) 2 .
Rh1 B1 Co2 Co1 -85.60(6) . .
Co2 B1 Co2 Co1 50.41(19) 2 .
B2 B1 Co2 Co3 44.96(18) . 2
Co1 B1 Co2 Co3 -82.55(6) 2 2
Co1 B1 Co2 Co3 174.6(4) . 2
Co3 B1 Co2 Co3 145.9(9) . 2
Rh1 B1 Co2 Co3 -45.3(6) 2 2
Rh1 B1 Co2 Co3 88.9(3) . 2
Co2 B1 Co2 Co3 -135.04(18) 2 2
B2 B1 Co2 Rh1 -43.99(18) . .
Co1 B1 Co2 Rh1 -171.5(4) 2 .
Co1 B1 Co2 Rh1 85.60(6) . .
Co3 B1 Co2 Rh1 -88.9(3) 2 .
Co3 B1 Co2 Rh1 56.9(6) . .
Rh1 B1 Co2 Rh1 -134.3(9) 2 .
Co2 B1 Co2 Rh1 136.01(18) 2 .
C4 Co1 Co2 C5 -11.3(13) . .
C2 Co1 Co2 C5 73.1(10) . .
C4' Co1 Co2 C5 -10.9(12) . .
C1 Co1 Co2 C5 -96.7(10) . .
B1 Co1 Co2 C5 -172.2(9) . .
Co2 Co1 Co2 C5 137.3(9) 2 .
Co3 Co1 Co2 C5 -155.1(9) . .
Rh1 Co1 Co2 C5 -114.4(9) . .
Co1 Co1 Co2 C5 136.2(9) 2 .
C2 Co1 Co2 C4 84.5(11) . .
C4' Co1 Co2 C4 0.4(14) . .
C1 Co1 Co2 C4 -85.3(11) . .
B1 Co1 Co2 C4 -160.8(10) . .
Co2 Co1 Co2 C4 148.6(10) 2 .
Co3 Co1 Co2 C4 -143.8(10) . .
Rh1 Co1 Co2 C4 -103.1(10) . .
Co1 Co1 Co2 C4 147.6(10) 2 .
C4 Co1 Co2 C2 -104.5(10) . 2
C2 Co1 Co2 C2 -20.0(7) . 2
C4' Co1 Co2 C2 -104.1(9) . 2
C1 Co1 Co2 C2 170.2(6) . 2
B1 Co1 Co2 C2 94.7(4) . 2
Co2 Co1 Co2 C2 44.1(4) 2 2
Co3 Co1 Co2 C2 111.8(3) . 2
Rh1 Co1 Co2 C2 152.4(3) . 2
Co1 Co1 Co2 C2 43.1(3) 2 2
C4 Co1 Co2 C3 138.5(11) . .
C2 Co1 Co2 C3 -137.1(7) . .
C4' Co1 Co2 C3 138.9(9) . .
C1 Co1 Co2 C3 53.2(7) . .
B1 Co1 Co2 C3 -22.3(6) . .
Co2 Co1 Co2 C3 -72.9(5) 2 .
Co3 Co1 Co2 C3 -5.3(5) . .
Rh1 Co1 Co2 C3 35.4(5) . .
Co1 Co1 Co2 C3 -73.9(5) 2 .
C4 Co1 Co2 Co1 -147.6(10) . 2
C2 Co1 Co2 Co1 -63.1(5) . 2
C4' Co1 Co2 Co1 -147.2(8) . 2
C1 Co1 Co2 Co1 127.1(4) . 2
B1 Co1 Co2 Co1 51.6(3) . 2
Co2 Co1 Co2 Co1 1.04(14) 2 2
Co3 Co1 Co2 Co1 68.67(9) . 2
Rh1 Co1 Co2 Co1 109.31(7) . 2
C4 Co1 Co2 B1 160.8(10) . .
C2 Co1 Co2 B1 -114.7(6) . .
C4' Co1 Co2 B1 161.3(9) . .
C1 Co1 Co2 B1 75.5(5) . .
Co2 Co1 Co2 B1 -50.5(3) 2 .
Co3 Co1 Co2 B1 17.1(3) . .
Rh1 Co1 Co2 B1 57.7(3) . .
Co1 Co1 Co2 B1 -51.6(3) 2 .
C4 Co1 Co2 Co3 156.7(10) . 2
C2 Co1 Co2 Co3 -118.9(5) . 2
C4' Co1 Co2 Co3 157.1(8) . 2
C1 Co1 Co2 Co3 71.3(4) . 2
B1 Co1 Co2 Co3 -4.2(3) . 2
Co2 Co1 Co2 Co3 -54.71(14) 2 2
Co3 Co1 Co2 Co3 12.91(12) . 2
Rh1 Co1 Co2 Co3 53.56(7) . 2
Co1 Co1 Co2 Co3 -55.75(6) 2 2
C4 Co1 Co2 Rh1 103.1(10) . .
C2 Co1 Co2 Rh1 -172.4(5) . .
C4' Co1 Co2 Rh1 103.5(8) . .
C1 Co1 Co2 Rh1 17.8(4) . .
B1 Co1 Co2 Rh1 -57.7(3) . .
Co2 Co1 Co2 Rh1 -108.27(9) 2 .
Co3 Co1 Co2 Rh1 -40.65(7) . .
Co1 Co1 Co2 Rh1 -109.31(7) 2 .
O6 C6 Co3 C3 90(28) . 2
O6 C6 Co3 C1 -173(28) . .
O6 C6 Co3 B1 -56(28) . .
O6 C6 Co3 B2 -48(28) . .
O6 C6 Co3 Co1 -148(27) . .
O6 C6 Co3 Co2 65(28) . 2
O6 C6 Co3 Rh1 -98(28) . .
O6 C6 Co3 Rh1 -5(28) . 2
O1 C1 Co3 C6 -17.3(13) . .
Co1 C1 Co3 C6 163.7(6) . .
O1 C1 Co3 C3 78.5(13) . 2
Co1 C1 Co3 C3 -100.6(6) . 2
O1 C1 Co3 B1 -159.2(12) . .
Co1 C1 Co3 B1 21.7(4) . .
O1 C1 Co3 B2 -113.4(11) . .
Co1 C1 Co3 B2 67.5(5) . .
O1 C1 Co3 Co1 179.1(14) . .
O1 C1 Co3 Co2 139.0(11) . 2
Co1 C1 Co3 Co2 -40.1(3) . 2
O1 C1 Co3 Rh1 -112.8(12) . .
Co1 C1 Co3 Rh1 68.1(2) . .
O1 C1 Co3 Rh1 -177.8(8) . 2
Co1 C1 Co3 Rh1 3.2(6) . 2
B2 B1 Co3 C6 10.1(6) . .
Co1 B1 Co3 C6 145.4(8) 2 .
Co1 B1 Co3 C6 -139.6(6) . .
Co3 B1 Co3 C6 10.1(6) 2 .
Rh1 B1 Co3 C6 75.4(6) 2 .
Rh1 B1 Co3 C6 -56.5(7) . .
Co2 B1 Co3 C6 152.7(6) 2 .
Co2 B1 Co3 C6 -112.2(10) . .
B2 B1 Co3 C3 -129.1(5) . 2
Co1 B1 Co3 C3 6.1(9) 2 2
Co1 B1 Co3 C3 81.1(4) . 2
Co3 B1 Co3 C3 -129.1(5) 2 2
Rh1 B1 Co3 C3 -63.9(6) 2 2
Rh1 B1 Co3 C3 164.3(5) . 2
Co2 B1 Co3 C3 13.4(5) 2 2
Co2 B1 Co3 C3 108.5(7) . 2
B2 B1 Co3 C1 129.1(3) . .
Co1 B1 Co3 C1 -95.7(7) 2 .
Co1 B1 Co3 C1 -20.7(3) . .
Co3 B1 Co3 C1 129.1(3) 2 .
Rh1 B1 Co3 C1 -165.7(4) 2 .
Rh1 B1 Co3 C1 62.5(4) . .
Co2 B1 Co3 C1 -88.3(3) 2 .
Co2 B1 Co3 C1 6.8(8) . .
Co1 B1 Co3 B2 135.2(7) 2 .
Co1 B1 Co3 B2 -149.78(15) . .
Co3 B1 Co3 B2 0.003(2) 2 .
Rh1 B1 Co3 B2 65.2(3) 2 .
Rh1 B1 Co3 B2 -66.6(3) . .
Co2 B1 Co3 B2 142.55(14) 2 .
Co2 B1 Co3 B2 -122.3(7) . .
B2 B1 Co3 Co1 149.78(15) . .
Co1 B1 Co3 Co1 -75.0(8) 2 .
Co3 B1 Co3 Co1 149.78(15) 2 .
Rh1 B1 Co3 Co1 -145.0(4) 2 .
Rh1 B1 Co3 Co1 83.18(13) . .
Co2 B1 Co3 Co1 -67.7(3) 2 .
Co2 B1 Co3 Co1 27.4(6) . .
B2 B1 Co3 Co2 -142.55(14) . 2
Co1 B1 Co3 Co2 -7.3(5) 2 2
Co1 B1 Co3 Co2 67.7(3) . 2
Co3 B1 Co3 Co2 -142.55(14) 2 2
Rh1 B1 Co3 Co2 -77.32(18) 2 2
Rh1 B1 Co3 Co2 150.9(4) . 2
Co2 B1 Co3 Co2 95.1(9) . 2
B2 B1 Co3 Rh1 66.6(3) . .
Co1 B1 Co3 Rh1 -158.2(9) 2 .
Co1 B1 Co3 Rh1 -83.18(13) . .
Co3 B1 Co3 Rh1 66.6(3) 2 .
Rh1 B1 Co3 Rh1 131.8(6) 2 .
Co2 B1 Co3 Rh1 -150.9(4) 2 .
Co2 B1 Co3 Rh1 -55.7(5) . .
B2 B1 Co3 Rh1 -65.2(3) . 2
Co1 B1 Co3 Rh1 70.0(4) 2 2
Co1 B1 Co3 Rh1 145.0(4) . 2
Co3 B1 Co3 Rh1 -65.2(3) 2 2
Rh1 B1 Co3 Rh1 -131.8(6) . 2
Co2 B1 Co3 Rh1 77.32(18) 2 2
Co2 B1 Co3 Rh1 172.4(10) . 2
B1 B2 Co3 C6 -173.1(4) . .
Rh1 B2 Co3 C6 120.3(5) 2 .
Rh1 B2 Co3 C6 -104.2(5) . .
Co3 B2 Co3 C6 -173.1(4) 2 .
B1 B2 Co3 C3 94.0(9) . 2
Rh1 B2 Co3 C3 27.4(10) 2 2
Rh1 B2 Co3 C3 162.9(9) . 2
Co3 B2 Co3 C3 94.0(9) 2 2
B1 B2 Co3 C1 -68.1(4) . .
Rh1 B2 Co3 C1 -134.8(4) 2 .
Rh1 B2 Co3 C1 0.8(6) . .
Co3 B2 Co3 C1 -68.1(4) 2 .
Rh1 B2 Co3 B1 -66.7(2) 2 .
Rh1 B2 Co3 B1 68.9(2) . .
Co3 B2 Co3 B1 -0.002(2) 2 .
B1 B2 Co3 Co1 -23.59(4) . .
Rh1 B2 Co3 Co1 -90.3(2) 2 .
Rh1 B2 Co3 Co1 45.3(2) . .
Co3 B2 Co3 Co1 -23.60(4) 2 .
B1 B2 Co3 Co2 33.44(7) . 2
Rh1 B2 Co3 Co2 -33.2(3) 2 2
Rh1 B2 Co3 Co2 102.3(2) . 2
Co3 B2 Co3 Co2 33.44(7) 2 2
B1 B2 Co3 Rh1 -68.9(2) . .
Rh1 B2 Co3 Rh1 -135.5(5) 2 .
Co3 B2 Co3 Rh1 -68.9(2) 2 .
B1 B2 Co3 Rh1 66.7(2) . 2
Rh1 B2 Co3 Rh1 135.5(5) . 2
Co3 B2 Co3 Rh1 66.7(2) 2 2
C4 Co1 Co3 C6 38.5(18) . .
C2 Co1 Co3 C6 -123.6(11) . .
C4' Co1 Co3 C6 -5.7(18) . .
C1 Co1 Co3 C6 -32.3(11) . .
B1 Co1 Co3 C6 120.0(10) . .
Co2 Co1 Co3 C6 -161.6(10) 2 .
Co2 Co1 Co3 C6 100.9(10) . .
Rh1 Co1 Co3 C6 59.1(10) . .
Co1 Co1 Co3 C6 147.7(10) 2 .
C4 Co1 Co3 C3 158.7(16) . 2
C2 Co1 Co3 C3 -3.4(7) . 2
C4' Co1 Co3 C3 114.4(16) . 2
C1 Co1 Co3 C3 87.9(6) . 2
B1 Co1 Co3 C3 -119.9(6) . 2
Co2 Co1 Co3 C3 -41.4(5) 2 2
Co2 Co1 Co3 C3 -138.9(5) . 2
Rh1 Co1 Co3 C3 179.3(5) . 2
Co1 Co1 Co3 C3 -92.1(5) 2 2
C4 Co1 Co3 C1 70.8(16) . .
C2 Co1 Co3 C1 -91.3(6) . .
C4' Co1 Co3 C1 26.5(15) . .
B1 Co1 Co3 C1 152.3(4) . .
Co2 Co1 Co3 C1 -129.3(4) 2 .
Co2 Co1 Co3 C1 133.2(4) . .
Rh1 Co1 Co3 C1 91.4(4) . .
Co1 Co1 Co3 C1 -180.0(4) 2 .
C4 Co1 Co3 B1 -81.4(16) . .
C2 Co1 Co3 B1 116.5(5) . .
C4' Co1 Co3 B1 -125.7(15) . .
C1 Co1 Co3 B1 -152.3(4) . .
Co2 Co1 Co3 B1 78.4(2) 2 .
Co2 Co1 Co3 B1 -19.1(2) . .
Rh1 Co1 Co3 B1 -60.9(2) . .
Co1 Co1 Co3 B1 27.8(2) 2 .
C4 Co1 Co3 B2 -58.5(16) . .
C2 Co1 Co3 B2 139.4(5) . .
C4' Co1 Co3 B2 -102.8(15) . .
C1 Co1 Co3 B2 -129.3(4) . .
B1 Co1 Co3 B2 22.9(3) . .
Co2 Co1 Co3 B2 101.35(14) 2 .
Co2 Co1 Co3 B2 3.85(15) . .
Rh1 Co1 Co3 B2 -37.95(12) . .
Co1 Co1 Co3 B2 50.68(13) 2 .
C4 Co1 Co3 Co2 -159.9(16) . 2
C2 Co1 Co3 Co2 38.0(4) . 2
C4' Co1 Co3 Co2 155.9(15) . 2
C1 Co1 Co3 Co2 129.3(4) . 2
B1 Co1 Co3 Co2 -78.4(2) . 2
Co2 Co1 Co3 Co2 -97.50(10) . 2
Rh1 Co1 Co3 Co2 -139.30(8) . 2
Co1 Co1 Co3 Co2 -50.67(8) 2 2
C4 Co1 Co3 Rh1 -20.6(16) . .
C2 Co1 Co3 Rh1 177.3(4) . .
C4' Co1 Co3 Rh1 -64.8(15) . .
C1 Co1 Co3 Rh1 -91.4(4) . .
B1 Co1 Co3 Rh1 60.9(2) . .
Co2 Co1 Co3 Rh1 139.30(8) 2 .
Co2 Co1 Co3 Rh1 41.80(8) . .
Co1 Co1 Co3 Rh1 88.64(5) 2 .
C4 Co1 Co3 Rh1 -107.3(16) . 2
C2 Co1 Co3 Rh1 90.6(4) . 2
C4' Co1 Co3 Rh1 -151.6(15) . 2
C1 Co1 Co3 Rh1 -178.1(4) . 2
B1 Co1 Co3 Rh1 -25.9(2) . 2
Co2 Co1 Co3 Rh1 52.55(8) 2 2
Co2 Co1 Co3 Rh1 -44.95(9) . 2
Rh1 Co1 Co3 Rh1 -86.75(4) . 2
Co1 Co1 Co3 Rh1 1.88(6) 2 2
Co1 B1 Rh1 B2 -129.6(7) 2 .
Co1 B1 Rh1 B2 149.39(16) . .
Co3 B1 Rh1 B2 -71.6(3) 2 .
Co3 B1 Rh1 B2 73.5(3) . .
Rh1 B1 Rh1 B2 0.0 2 .
Co2 B1 Rh1 B2 115.9(7) 2 .
Co2 B1 Rh1 B2 -141.35(16) . .
B2 B1 Rh1 C9 63.5(6) . .
Co1 B1 Rh1 C9 -66.1(12) 2 .
Co1 B1 Rh1 C9 -147.1(5) . .
Co3 B1 Rh1 C9 -8.1(8) 2 .
Co3 B1 Rh1 C9 137.0(5) . .
Rh1 B1 Rh1 C9 63.5(6) 2 .
Co2 B1 Rh1 C9 179.4(6) 2 .
Co2 B1 Rh1 C9 -77.9(7) . .
B2 B1 Rh1 C8 -1.1(5) . .
Co1 B1 Rh1 C8 -130.7(9) 2 .
Co1 B1 Rh1 C8 148.3(5) . .
Co3 B1 Rh1 C8 -72.7(5) 2 .
Co3 B1 Rh1 C8 72.4(5) . .
Rh1 B1 Rh1 C8 -1.1(5) 2 .
Co2 B1 Rh1 C8 114.8(9) 2 .
Co2 B1 Rh1 C8 -142.5(5) . .
B2 B1 Rh1 C10 130.8(7) . .
Co1 B1 Rh1 C10 1.3(12) 2 .
Co1 B1 Rh1 C10 -79.8(6) . .
Co3 B1 Rh1 C10 59.2(9) 2 .
Co3 B1 Rh1 C10 -155.6(5) . .
Rh1 B1 Rh1 C10 130.8(7) 2 .
Co2 B1 Rh1 C10 -113.2(6) 2 .
Co2 B1 Rh1 C10 -10.5(7) . .
B2 B1 Rh1 C11 -151.3(6) . .
Co1 B1 Rh1 C11 79.1(7) 2 .
Co1 B1 Rh1 C11 -1.9(7) . .
Co3 B1 Rh1 C11 137.1(6) 2 .
Co3 B1 Rh1 C11 -77.8(8) . .
Rh1 B1 Rh1 C11 -151.3(6) 2 .
Co2 B1 Rh1 C11 -35.4(12) 2 .
Co2 B1 Rh1 C11 67.3(6) . .
B2 B1 Rh1 C7 -70.5(8) . .
Co1 B1 Rh1 C7 159.9(6) 2 .
Co1 B1 Rh1 C7 78.9(9) . .
Co3 B1 Rh1 C7 -142.1(6) 2 .
Co3 B1 Rh1 C7 3.0(10) . .
Rh1 B1 Rh1 C7 -70.5(8) 2 .
Co2 B1 Rh1 C7 45.5(14) 2 .
Co2 B1 Rh1 C7 148.2(7) . .
B2 B1 Rh1 Co3 -73.5(3) . .
Co1 B1 Rh1 Co3 156.9(10) 2 .
Co1 B1 Rh1 Co3 75.86(14) . .
Co3 B1 Rh1 Co3 -145.1(6) 2 .
Rh1 B1 Rh1 Co3 -73.5(3) 2 .
Co2 B1 Rh1 Co3 42.4(5) 2 .
Co2 B1 Rh1 Co3 145.1(4) . .
B2 B1 Rh1 Co1 -149.39(16) . .
Co1 B1 Rh1 Co1 81.0(9) 2 .
Co3 B1 Rh1 Co1 139.0(5) 2 .
Co3 B1 Rh1 Co1 -75.86(14) . .
Rh1 B1 Rh1 Co1 -149.39(16) 2 .
Co2 B1 Rh1 Co1 -33.4(6) 2 .
Co2 B1 Rh1 Co1 69.3(3) . .
B2 B1 Rh1 Co2 141.35(16) . .
Co1 B1 Rh1 Co2 11.8(6) 2 .
Co1 B1 Rh1 Co2 -69.3(3) . .
Co3 B1 Rh1 Co2 69.76(17) 2 .
Co3 B1 Rh1 Co2 -145.1(4) . .
Rh1 B1 Rh1 Co2 141.35(16) 2 .
Co2 B1 Rh1 Co2 -102.7(9) 2 .
B2 B1 Rh1 Co3 71.6(3) . 2
Co1 B1 Rh1 Co3 -58.0(4) 2 2
Co1 B1 Rh1 Co3 -139.0(5) . 2
Co3 B1 Rh1 Co3 145.1(6) . 2
Rh1 B1 Rh1 Co3 71.6(3) 2 2
Co2 B1 Rh1 Co3 -172.5(10) 2 2
Co2 B1 Rh1 Co3 -69.76(17) . 2
Rh1 B2 Rh1 B1 0.0 2 .
Co3 B2 Rh1 B1 -62.4(2) . .
Co3 B2 Rh1 B1 60.7(2) 2 .
B1 B2 Rh1 C9 -144.9(3) . .
Rh1 B2 Rh1 C9 -144.9(3) 2 .
Co3 B2 Rh1 C9 152.8(3) . .
Co3 B2 Rh1 C9 -84.2(4) 2 .
B1 B2 Rh1 C8 179.3(3) . .
Rh1 B2 Rh1 C8 179.3(3) 2 .
Co3 B2 Rh1 C8 116.9(3) . .
Co3 B2 Rh1 C8 -120.0(4) 2 .
B1 B2 Rh1 C10 -137.4(5) . .
Rh1 B2 Rh1 C10 -137.4(5) 2 .
Co3 B2 Rh1 C10 160.2(4) . .
Co3 B2 Rh1 C10 -76.7(7) 2 .
B1 B2 Rh1 C11 153.8(6) . .
Rh1 B2 Rh1 C11 153.8(6) 2 .
Co3 B2 Rh1 C11 91.4(7) . .
Co3 B2 Rh1 C11 -145.5(5) 2 .
B1 B2 Rh1 C7 148.8(3) . .
Rh1 B2 Rh1 C7 148.8(3) 2 .
Co3 B2 Rh1 C7 86.5(4) . .
Co3 B2 Rh1 C7 -150.4(3) 2 .
B1 B2 Rh1 Co3 62.4(2) . .
Rh1 B2 Rh1 Co3 62.4(2) 2 .
Co3 B2 Rh1 Co3 123.1(4) 2 .
B1 B2 Rh1 Co1 22.14(3) . .
Rh1 B2 Rh1 Co1 22.14(3) 2 .
Co3 B2 Rh1 Co1 -40.2(2) . .
Co3 B2 Rh1 Co1 82.9(2) 2 .
B1 B2 Rh1 Co2 -31.55(6) . .
Rh1 B2 Rh1 Co2 -31.55(6) 2 .
Co3 B2 Rh1 Co2 -93.93(19) . .
Co3 B2 Rh1 Co2 29.2(3) 2 .
B1 B2 Rh1 Co3 -60.7(2) . 2
Rh1 B2 Rh1 Co3 -60.7(2) 2 2
Co3 B2 Rh1 Co3 -123.1(4) . 2
C10 C9 Rh1 B1 126.4(7) . .
C8 C9 Rh1 B1 -118.3(7) . .
C14 C9 Rh1 B1 3.9(15) . .
C10 C9 Rh1 B2 172.7(5) . .
C8 C9 Rh1 B2 -72.0(6) . .
C14 C9 Rh1 B2 50.2(11) . .
C10 C9 Rh1 C8 -115.3(8) . .
C14 C9 Rh1 C8 122.2(13) . .
C8 C9 Rh1 C10 115.3(8) . .
C14 C9 Rh1 C10 -122.5(13) . .
C10 C9 Rh1 C11 -36.5(6) . .
C8 C9 Rh1 C11 78.7(6) . .
C14 C9 Rh1 C11 -159.1(12) . .
C10 C9 Rh1 C7 -77.5(6) . .
C8 C9 Rh1 C7 37.7(6) . .
C14 C9 Rh1 C7 159.9(12) . .
C10 C9 Rh1 Co3 -140.7(5) . .
C8 C9 Rh1 Co3 -25.5(9) . .
C14 C9 Rh1 Co3 96.7(11) . .
C10 C9 Rh1 Co1 26.2(10) . .
C8 C9 Rh1 Co1 141.4(6) . .
C14 C9 Rh1 Co1 -96.4(12) . .
C10 C9 Rh1 Co2 67.2(6) . .
C8 C9 Rh1 Co2 -177.6(5) . .
C14 C9 Rh1 Co2 -55.4(11) . .
C10 C9 Rh1 Co3 120.5(5) . 2
C8 C9 Rh1 Co3 -124.2(5) . 2
C14 C9 Rh1 Co3 -2.0(11) . 2
C7 C8 Rh1 B1 -129.1(5) . .
C9 C8 Rh1 B1 115.0(6) . .
C13 C8 Rh1 B1 -5.8(14) . .
C7 C8 Rh1 B2 -130.0(5) . .
C9 C8 Rh1 B2 114.1(5) . .
C13 C8 Rh1 B2 -6.7(11) . .
C7 C8 Rh1 C9 115.9(8) . .
C13 C8 Rh1 C9 -120.8(13) . .
C7 C8 Rh1 C10 77.4(6) . .
C9 C8 Rh1 C10 -38.5(6) . .
C13 C8 Rh1 C10 -159.3(12) . .
C7 C8 Rh1 C11 36.1(5) . .
C9 C8 Rh1 C11 -79.8(6) . .
C13 C8 Rh1 C11 159.4(12) . .
C9 C8 Rh1 C7 -115.9(8) . .
C13 C8 Rh1 C7 123.3(13) . .
C7 C8 Rh1 Co3 -78.0(5) . .
C9 C8 Rh1 Co3 166.1(5) . .
C13 C8 Rh1 Co3 45.3(11) . .
C7 C8 Rh1 Co1 -24.8(10) . .
C9 C8 Rh1 Co1 -140.7(6) . .
C13 C8 Rh1 Co1 98.5(12) . .
C7 C8 Rh1 Co2 120.2(6) . .
C9 C8 Rh1 Co2 4.2(9) . .
C13 C8 Rh1 Co2 -116.6(10) . .
C7 C8 Rh1 Co3 -179.0(5) . 2
C9 C8 Rh1 Co3 65.1(6) . 2
C13 C8 Rh1 Co3 -55.7(11) . 2
C11 C10 Rh1 B1 131.6(7) . .
C9 C10 Rh1 B1 -110.9(8) . .
C15 C10 Rh1 B1 8.7(14) . .
C11 C10 Rh1 B2 -129.3(7) . .
C9 C10 Rh1 B2 -11.8(9) . .
C15 C10 Rh1 B2 107.7(10) . .
C11 C10 Rh1 C9 -117.5(9) . .
C15 C10 Rh1 C9 119.5(12) . .
C11 C10 Rh1 C8 -78.6(7) . .
C9 C10 Rh1 C8 38.9(6) . .
C15 C10 Rh1 C8 158.5(11) . .
C9 C10 Rh1 C11 117.5(9) . .
C15 C10 Rh1 C11 -123.0(13) . .
C11 C10 Rh1 C7 -36.4(6) . .
C9 C10 Rh1 C7 81.1(6) . .
C15 C10 Rh1 C7 -159.3(11) . .
C11 C10 Rh1 Co3 5.2(11) . .
C9 C10 Rh1 Co3 122.7(7) . .
C15 C10 Rh1 Co3 -117.8(10) . .
C11 C10 Rh1 Co1 74.5(6) . .
C9 C10 Rh1 Co1 -168.0(5) . .
C15 C10 Rh1 Co1 -48.5(11) . .
C11 C10 Rh1 Co2 122.9(6) . .
C9 C10 Rh1 Co2 -119.6(5) . .
C15 C10 Rh1 Co2 0.0(10) . .
C11 C10 Rh1 Co3 174.2(5) . 2
C9 C10 Rh1 Co3 -68.3(6) . 2
C15 C10 Rh1 Co3 51.3(10) . 2
C10 C11 Rh1 B1 -118.6(7) . .
C7 C11 Rh1 B1 123.2(7) . .
C16 C11 Rh1 B1 2.8(14) . .
C10 C11 Rh1 B2 110.6(7) . .
C7 C11 Rh1 B2 -7.6(10) . .
C16 C11 Rh1 B2 -127.9(9) . .
C10 C11 Rh1 C9 37.8(6) . .
C7 C11 Rh1 C9 -80.4(7) . .
C16 C11 Rh1 C9 159.3(11) . .
C10 C11 Rh1 C8 81.2(7) . .
C7 C11 Rh1 C8 -37.0(6) . .
C16 C11 Rh1 C8 -157.3(11) . .
C7 C11 Rh1 C10 -118.2(9) . .
C16 C11 Rh1 C10 121.5(12) . .
C10 C11 Rh1 C7 118.2(9) . .
C16 C11 Rh1 C7 -120.3(12) . .
C10 C11 Rh1 Co3 -177.7(5) . .
C7 C11 Rh1 Co3 64.1(6) . .
C16 C11 Rh1 Co3 -56.2(10) . .
C10 C11 Rh1 Co1 -120.1(6) . .
C7 C11 Rh1 Co1 121.7(6) . .
C16 C11 Rh1 Co1 1.3(10) . .
C10 C11 Rh1 Co2 -63.8(6) . .
C7 C11 Rh1 Co2 178.0(5) . .
C16 C11 Rh1 Co2 57.7(10) . .
C10 C11 Rh1 Co3 -10.3(9) . 2
C7 C11 Rh1 Co3 -128.5(6) . 2
C16 C11 Rh1 Co3 111.2(9) . 2
C11 C7 Rh1 B1 -130.6(8) . .
C8 C7 Rh1 B1 111.1(9) . .
C12 C7 Rh1 B1 -8.6(16) . .
C11 C7 Rh1 B2 175.9(5) . .
C8 C7 Rh1 B2 57.5(6) . .
C12 C7 Rh1 B2 -62.2(11) . .
C11 C7 Rh1 C9 79.6(6) . .
C8 C7 Rh1 C9 -38.8(6) . .
C12 C7 Rh1 C9 -158.5(12) . .
C11 C7 Rh1 C8 118.4(8) . .
C12 C7 Rh1 C8 -119.7(13) . .
C11 C7 Rh1 C10 36.7(6) . .
C8 C7 Rh1 C10 -81.7(6) . .
C12 C7 Rh1 C10 158.6(12) . .
C8 C7 Rh1 C11 -118.4(8) . .
C12 C7 Rh1 C11 121.9(13) . .
C11 C7 Rh1 Co3 -128.2(5) . .
C8 C7 Rh1 Co3 113.4(5) . .
C12 C7 Rh1 Co3 -6.3(11) . .
C11 C7 Rh1 Co1 -72.9(6) . .
C8 C7 Rh1 Co1 168.7(5) . .
C12 C7 Rh1 Co1 49.0(11) . .
C11 C7 Rh1 Co2 -3.4(9) . .
C8 C7 Rh1 Co2 -121.8(6) . .
C12 C7 Rh1 Co2 118.5(10) . .
C11 C7 Rh1 Co3 120.3(6) . 2
C8 C7 Rh1 Co3 1.9(9) . 2
C12 C7 Rh1 Co3 -117.8(10) . 2
C6 Co3 Rh1 B1 144.8(6) . .
C3 Co3 Rh1 B1 -64(2) 2 .
C1 Co3 Rh1 B1 -113.3(5) . .
B2 Co3 Rh1 B1 66.1(5) . .
Co1 Co3 Rh1 B1 -61.6(4) . .
Co2 Co3 Rh1 B1 -26.8(4) 2 .
Rh1 Co3 Rh1 B1 34.4(4) 2 .
C6 Co3 Rh1 B2 78.7(5) . .
C3 Co3 Rh1 B2 -130(2) 2 .
C1 Co3 Rh1 B2 -179.3(5) . .
B1 Co3 Rh1 B2 -66.1(5) . .
Co1 Co3 Rh1 B2 -127.7(4) . .
Co2 Co3 Rh1 B2 -92.9(4) 2 .
Rh1 Co3 Rh1 B2 -31.7(4) 2 .
C6 Co3 Rh1 C9 19.8(6) . .
C3 Co3 Rh1 C9 171(2) 2 .
C1 Co3 Rh1 C9 121.8(6) . .
B1 Co3 Rh1 C9 -124.9(7) . .
B2 Co3 Rh1 C9 -58.9(6) . .
Co1 Co3 Rh1 C9 173.5(5) . .
Co2 Co3 Rh1 C9 -151.7(5) 2 .
Rh1 Co3 Rh1 C9 -90.5(5) 2 .
C6 Co3 Rh1 C8 3.1(5) . .
C3 Co3 Rh1 C8 154(2) 2 .
C1 Co3 Rh1 C8 105.1(4) . .
B1 Co3 Rh1 C8 -141.6(5) . .
B2 Co3 Rh1 C8 -75.6(5) . .
Co1 Co3 Rh1 C8 156.8(3) . .
Co2 Co3 Rh1 C8 -168.4(3) 2 .
Rh1 Co3 Rh1 C8 -107.2(3) 2 .
C6 Co3 Rh1 C10 -69.9(8) . .
C3 Co3 Rh1 C10 81(2) 2 .
C1 Co3 Rh1 C10 32.1(8) . .
B1 Co3 Rh1 C10 145.4(8) . .
B2 Co3 Rh1 C10 -148.6(8) . .
Co1 Co3 Rh1 C10 83.8(7) . .
Co2 Co3 Rh1 C10 118.5(7) 2 .
Rh1 Co3 Rh1 C10 179.7(7) 2 .
C6 Co3 Rh1 C11 -66.3(5) . .
C3 Co3 Rh1 C11 84(2) 2 .
C1 Co3 Rh1 C11 35.6(5) . .
B1 Co3 Rh1 C11 148.9(5) . .
B2 Co3 Rh1 C11 -145.0(5) . .
Co1 Co3 Rh1 C11 87.3(3) . .
Co2 Co3 Rh1 C11 122.1(3) 2 .
Rh1 Co3 Rh1 C11 -176.7(3) 2 .
C6 Co3 Rh1 C7 -33.7(5) . .
C3 Co3 Rh1 C7 117(2) 2 .
C1 Co3 Rh1 C7 68.3(4) . .
B1 Co3 Rh1 C7 -178.5(5) . .
B2 Co3 Rh1 C7 -112.4(4) . .
Co1 Co3 Rh1 C7 119.9(3) . .
Co2 Co3 Rh1 C7 154.7(3) 2 .
Rh1 Co3 Rh1 C7 -144.1(3) 2 .
C6 Co3 Rh1 Co1 -153.6(4) . .
C3 Co3 Rh1 Co1 -2.8(19) 2 .
C1 Co3 Rh1 Co1 -51.7(3) . .
B1 Co3 Rh1 Co1 61.6(4) . .
B2 Co3 Rh1 Co1 127.7(4) . .
Co2 Co3 Rh1 Co1 34.78(8) 2 .
Rh1 Co3 Rh1 Co1 95.99(5) 2 .
C6 Co3 Rh1 Co2 173.4(4) . .
C3 Co3 Rh1 Co2 -35.8(19) 2 .
C1 Co3 Rh1 Co2 -84.7(3) . .
B1 Co3 Rh1 Co2 28.6(4) . .
B2 Co3 Rh1 Co2 94.7(4) . .
Co1 Co3 Rh1 Co2 -32.99(7) . .
Co2 Co3 Rh1 Co2 1.78(10) 2 .
Rh1 Co3 Rh1 Co2 63.00(6) 2 .
C6 Co3 Rh1 Co3 120.2(4) . 2
C3 Co3 Rh1 Co3 -89.0(19) 2 2
C1 Co3 Rh1 Co3 -137.8(3) . 2
B1 Co3 Rh1 Co3 -24.6(4) . 2
B2 Co3 Rh1 Co3 41.5(4) . 2
Co1 Co3 Rh1 Co3 -86.16(5) . 2
Co2 Co3 Rh1 Co3 -51.38(8) 2 2
Rh1 Co3 Rh1 Co3 9.83(5) 2 2
C4 Co1 Rh1 B1 -127.7(9) . .
C2 Co1 Rh1 B1 44(3) . .
C4' Co1 Rh1 B1 -149.9(9) . .
C1 Co1 Rh1 B1 117.8(4) . .
Co2 Co1 Rh1 B1 24.2(2) 2 .
Co3 Co1 Rh1 B1 63.4(2) . .
Co2 Co1 Rh1 B1 -74.5(2) . .
Co1 Co1 Rh1 B1 -26.8(2) 2 .
C4 Co1 Rh1 B2 -151.0(8) . .
C2 Co1 Rh1 B2 21(3) . .
C4' Co1 Rh1 B2 -173.2(9) . .
C1 Co1 Rh1 B2 94.5(3) . .
B1 Co1 Rh1 B2 -23.3(3) . .
Co2 Co1 Rh1 B2 0.88(15) 2 .
Co3 Co1 Rh1 B2 40.16(13) . .
Co2 Co1 Rh1 B2 -97.75(14) . .
Co1 Co1 Rh1 B2 -50.09(13) 2 .
C4 Co1 Rh1 C9 -2.9(10) . .
C2 Co1 Rh1 C9 169(3) . .
C4' Co1 Rh1 C9 -25.2(11) . .
C1 Co1 Rh1 C9 -117.4(7) . .
B1 Co1 Rh1 C9 124.8(7) . .
Co2 Co1 Rh1 C9 148.9(6) 2 .
Co3 Co1 Rh1 C9 -171.8(6) . .
Co2 Co1 Rh1 C9 50.3(6) . .
Co1 Co1 Rh1 C9 98.0(6) 2 .
C4 Co1 Rh1 C8 104.1(10) . .
C2 Co1 Rh1 C8 -84(3) . .
C4' Co1 Rh1 C8 81.9(11) . .
C1 Co1 Rh1 C8 -10.4(7) . .
B1 Co1 Rh1 C8 -128.2(7) . .
Co2 Co1 Rh1 C8 -104.0(6) 2 .
Co3 Co1 Rh1 C8 -64.7(6) . .
Co2 Co1 Rh1 C8 157.3(6) . .
Co1 Co1 Rh1 C8 -155.0(6) 2 .
C4 Co1 Rh1 C10 15.2(9) . .
C2 Co1 Rh1 C10 -173(3) . .
C4' Co1 Rh1 C10 -7.1(9) . .
C1 Co1 Rh1 C10 -99.4(4) . .
B1 Co1 Rh1 C10 142.8(4) . .
Co2 Co1 Rh1 C10 167.0(3) 2 .
Co3 Co1 Rh1 C10 -153.7(3) . .
Co2 Co1 Rh1 C10 68.4(3) . .
Co1 Co1 Rh1 C10 116.0(3) 2 .
C4 Co1 Rh1 C11 51.4(9) . .
C2 Co1 Rh1 C11 -137(3) . .
C4' Co1 Rh1 C11 29.1(9) . .
C1 Co1 Rh1 C11 -63.1(4) . .
B1 Co1 Rh1 C11 179.1(3) . .
Co2 Co1 Rh1 C11 -156.7(3) 2 .
Co3 Co1 Rh1 C11 -117.5(3) . .
Co2 Co1 Rh1 C11 104.6(3) . .
Co1 Co1 Rh1 C11 152.3(3) 2 .
C4 Co1 Rh1 C7 87.1(9) . .
C2 Co1 Rh1 C7 -101(3) . .
C4' Co1 Rh1 C7 64.8(9) . .
C1 Co1 Rh1 C7 -27.5(4) . .
B1 Co1 Rh1 C7 -145.3(4) . .
Co2 Co1 Rh1 C7 -121.1(3) 2 .
Co3 Co1 Rh1 C7 -81.8(3) . .
Co2 Co1 Rh1 C7 140.3(3) . .
Co1 Co1 Rh1 C7 -172.1(3) 2 .
C4 Co1 Rh1 Co3 168.9(8) . .
C2 Co1 Rh1 Co3 -19(3) . .
C4' Co1 Rh1 Co3 146.6(9) . .
C1 Co1 Rh1 Co3 54.4(3) . .
B1 Co1 Rh1 Co3 -63.4(2) . .
Co2 Co1 Rh1 Co3 -39.29(8) 2 .
Co2 Co1 Rh1 Co3 -137.92(8) . .
Co1 Co1 Rh1 Co3 -90.25(6) 2 .
C4 Co1 Rh1 Co2 -53.2(8) . .
C2 Co1 Rh1 Co2 119(3) . .
C4' Co1 Rh1 Co2 -75.5(9) . .
C1 Co1 Rh1 Co2 -167.7(3) . .
B1 Co1 Rh1 Co2 74.5(2) . .
Co2 Co1 Rh1 Co2 98.63(9) 2 .
Co3 Co1 Rh1 Co2 137.92(8) . .
Co1 Co1 Rh1 Co2 47.66(7) 2 .
C4 Co1 Rh1 Co3 -99.1(8) . 2
C2 Co1 Rh1 Co3 73(3) . 2
C4' Co1 Rh1 Co3 -121.4(9) . 2
C1 Co1 Rh1 Co3 146.3(3) . 2
B1 Co1 Rh1 Co3 28.5(2) . 2
Co2 Co1 Rh1 Co3 52.69(8) 2 2
Co3 Co1 Rh1 Co3 91.97(4) . 2
Co2 Co1 Rh1 Co3 -45.94(7) . 2
Co1 Co1 Rh1 Co3 1.72(5) 2 2
C5 Co2 Rh1 B1 176.0(10) . .
C4 Co2 Rh1 B1 102.8(7) . .
C2 Co2 Rh1 B1 7.5(6) 2 .
C3 Co2 Rh1 B1 -98.3(4) . .
Co1 Co2 Rh1 B1 -6.6(3) 2 .
Co1 Co2 Rh1 B1 59.2(3) . .
Co3 Co2 Rh1 B1 -57.9(3) 2 .
C5 Co2 Rh1 B2 -154.7(10) . .
C4 Co2 Rh1 B2 132.0(7) . .
C2 Co2 Rh1 B2 36.8(6) 2 .
C3 Co2 Rh1 B2 -69.0(4) . .
Co1 Co2 Rh1 B2 22.69(19) 2 .
B1 Co2 Rh1 B2 29.3(3) . .
Co1 Co2 Rh1 B2 88.45(18) . .
Co3 Co2 Rh1 B2 -28.58(18) 2 .
C5 Co2 Rh1 C9 -43.8(10) . .
C4 Co2 Rh1 C9 -117.0(8) . .
C2 Co2 Rh1 C9 147.7(6) 2 .
C3 Co2 Rh1 C9 42.0(4) . .
Co1 Co2 Rh1 C9 133.7(3) 2 .
B1 Co2 Rh1 C9 140.2(4) . .
Co1 Co2 Rh1 C9 -160.6(3) . .
Co3 Co2 Rh1 C9 82.4(3) 2 .
C5 Co2 Rh1 C8 -46.5(11) . .
C4 Co2 Rh1 C8 -119.8(9) . .
C2 Co2 Rh1 C8 145.0(7) 2 .
C3 Co2 Rh1 C8 39.2(6) . .
Co1 Co2 Rh1 C8 130.9(5) 2 .
B1 Co2 Rh1 C8 137.5(6) . .
Co1 Co2 Rh1 C8 -163.4(5) . .
Co3 Co2 Rh1 C8 79.6(5) 2 .
C5 Co2 Rh1 C10 -9.6(10) . .
C4 Co2 Rh1 C10 -82.8(7) . .
C2 Co2 Rh1 C10 -178.1(6) 2 .
C3 Co2 Rh1 C10 76.2(4) . .
Co1 Co2 Rh1 C10 167.8(3) 2 .
B1 Co2 Rh1 C10 174.4(4) . .
Co1 Co2 Rh1 C10 -126.4(3) . .
Co3 Co2 Rh1 C10 116.6(3) 2 .
C5 Co2 Rh1 C11 22.5(10) . .
C4 Co2 Rh1 C11 -50.8(7) . .
C2 Co2 Rh1 C11 -146.0(6) 2 .
C3 Co2 Rh1 C11 108.2(4) . .
Co1 Co2 Rh1 C11 -160.1(3) 2 .
B1 Co2 Rh1 C11 -153.5(4) . .
Co1 Co2 Rh1 C11 -94.3(3) . .
Co3 Co2 Rh1 C11 148.6(3) 2 .
C5 Co2 Rh1 C7 24.6(11) . .
C4 Co2 Rh1 C7 -48.6(8) . .
C2 Co2 Rh1 C7 -143.9(7) 2 .
C3 Co2 Rh1 C7 110.4(6) . .
Co1 Co2 Rh1 C7 -158.0(5) 2 .
B1 Co2 Rh1 C7 -151.4(5) . .
Co1 Co2 Rh1 C7 -92.2(5) . .
Co3 Co2 Rh1 C7 150.8(5) 2 .
C5 Co2 Rh1 Co3 150.3(10) . .
C4 Co2 Rh1 Co3 77.0(7) . .
C2 Co2 Rh1 Co3 -18.2(6) 2 .
C3 Co2 Rh1 Co3 -124.0(3) . .
Co1 Co2 Rh1 Co3 -32.31(9) 2 .
B1 Co2 Rh1 Co3 -25.7(3) . .
Co1 Co2 Rh1 Co3 33.45(6) . .
Co3 Co2 Rh1 Co3 -83.58(5) 2 .
C5 Co2 Rh1 Co1 116.8(10) . .
C4 Co2 Rh1 Co1 43.6(7) . .
C2 Co2 Rh1 Co1 -51.7(6) 2 .
C3 Co2 Rh1 Co1 -157.4(3) . .
Co1 Co2 Rh1 Co1 -65.76(8) 2 .
B1 Co2 Rh1 Co1 -59.2(3) . .
Co3 Co2 Rh1 Co1 -117.03(8) 2 .
C5 Co2 Rh1 Co3 -126.1(10) . 2
C4 Co2 Rh1 Co3 160.6(7) . 2
C2 Co2 Rh1 Co3 65.4(6) 2 2
C3 Co2 Rh1 Co3 -40.4(3) . 2
Co1 Co2 Rh1 Co3 51.27(7) 2 2
B1 Co2 Rh1 Co3 57.9(3) . 2
Co1 Co2 Rh1 Co3 117.03(8) . 2
